data_1574886
loop_
_publ_author_name
'Chen, Tian'
'Wang, Hao-Yang'
'Xu, Ronghua'
'Xu, Guangqing'
'Yang, He'
'Sun, Jiangtao'
'Chung, Lung Wa'
'Tang, Wenjun'

_publ_section_title
;
 Asymmetric intramolecular reductive coupling of bisimines templated by
 chiral diborons.
;
_journal_issue 29
_journal_name_full 'Chemical science'
_journal_page_first 13298
_journal_page_last 13305
_journal_paper_doi 10.1039/d5sc03633j
_journal_volume 16
_journal_year 2025
_chemical_absolute_configuration ad
_chemical_formula_moiety 'C17 H15 Br N2 O'
_chemical_formula_sum 'C17 H15 Br N2 O'
_chemical_formula_weight 343.22
_space_group_crystal_system orthorhombic
_space_group_IT_number 19
_space_group_name_Hall 'P 2ac 2ab'
_space_group_name_H-M_alt 'P 21 21 21'
_atom_sites_solution_hydrogens geom
_audit_creation_method SHELXL-2018/3
_audit_update_record
;
2025-03-03 deposited with the CCDC.	2025-06-17 downloaded from the CCDC.
;
_cell_angle_alpha 90
_cell_angle_beta 90
_cell_angle_gamma 90
_cell_formula_units_Z 4
_cell_length_a 5.1594(4)
_cell_length_b 15.0950(11)
_cell_length_c 18.2386(13)
_cell_measurement_reflns_used 5603
_cell_measurement_temperature 100(2)
_cell_measurement_theta_max 75.4490
_cell_measurement_theta_min 3.7710
_cell_volume 1420.44(18)
_computing_structure_refinement 'SHELXL-2018/3 (Sheldrick, 2018)'
_computing_structure_solution 'SHELXT 2018/2 (Sheldrick, 2018)'
_diffrn_ambient_temperature 100(2)
_diffrn_measured_fraction_theta_full 0.997
_diffrn_measured_fraction_theta_max 0.946
_diffrn_measurement_device_type 'ROD, Synergy Custom DW system, HyPix-Arc 150'
_diffrn_radiation_type CuK\a
_diffrn_radiation_wavelength 1.54184
_diffrn_reflns_av_R_equivalents 0.0445
_diffrn_reflns_av_unetI/netI 0.0462
_diffrn_reflns_Laue_measured_fraction_full 0.997
_diffrn_reflns_Laue_measured_fraction_max 0.946
_diffrn_reflns_limit_h_max 6
_diffrn_reflns_limit_h_min -3
_diffrn_reflns_limit_k_max 18
_diffrn_reflns_limit_k_min -18
_diffrn_reflns_limit_l_max 22
_diffrn_reflns_limit_l_min -22
_diffrn_reflns_number 8693
_diffrn_reflns_point_group_measured_fraction_full 0.962
_diffrn_reflns_point_group_measured_fraction_max 0.885
_diffrn_reflns_theta_full 67.684
_diffrn_reflns_theta_max 80.125
_diffrn_reflns_theta_min 3.801
_exptl_absorpt_coefficient_mu 3.939
_exptl_absorpt_correction_T_max 1.00000
_exptl_absorpt_correction_T_min 0.56969
_exptl_absorpt_correction_type multi-scan
_exptl_absorpt_process_details
;
CrysAlisPro 1.171.43.112a (Rigaku Oxford Diffraction, 2024)
Empirical absorption correction using spherical harmonics,
implemented in SCALE3 ABSPACK scaling algorithm.
;
_exptl_crystal_colour colourless
_exptl_crystal_density_diffrn 1.605
_exptl_crystal_description block
_exptl_crystal_F_000 696
_exptl_crystal_size_max 0.220
_exptl_crystal_size_mid 0.200
_exptl_crystal_size_min 0.180
_refine_diff_density_max 1.179
_refine_diff_density_min -1.465
_refine_diff_density_rms 0.126
_refine_ls_abs_structure_details
;
 Flack x determined using 822 quotients [(I+)-(I-)]/[(I+)+(I-)]
 (Parsons, Flack and Wagner, Acta Cryst. B69 (2013) 249-259).
;
_refine_ls_abs_structure_Flack -0.035(17)
_refine_ls_extinction_coef 0.0016(3)
_refine_ls_extinction_expression Fc^*^=kFc[1+0.001xFc^2^\l^3^/sin(2\q)]^-1/4^
_refine_ls_extinction_method 'SHELXL-2018/3 (Sheldrick 2018)'
_refine_ls_goodness_of_fit_ref 1.084
_refine_ls_hydrogen_treatment constr
_refine_ls_matrix_type full
_refine_ls_number_parameters 193
_refine_ls_number_reflns 2750
_refine_ls_number_restraints 0
_refine_ls_restrained_S_all 1.084
_refine_ls_R_factor_all 0.0539
_refine_ls_R_factor_gt 0.0409
_refine_ls_shift/su_max 0.000
_refine_ls_shift/su_mean 0.000
_refine_ls_structure_factor_coef Fsqd
_refine_ls_weighting_details 'w=1/[\s^2^(Fo^2^)+(0.0523P)^2^+3.8115P] where P=(Fo^2^+2Fc^2^)/3'
_refine_ls_weighting_scheme calc
_refine_ls_wR_factor_gt 0.1025
_refine_ls_wR_factor_ref 0.1215
_reflns_Friedel_coverage 0.589
_reflns_Friedel_fraction_full 0.910
_reflns_Friedel_fraction_max 0.799
_reflns_number_gt 2384
_reflns_number_total 2750
_reflns_threshold_expression 'I > 2\s(I)'
_cod_data_source_file d5sc03633j2.cif
_cod_data_source_block t
_cod_depositor_comments 'Adding full bibliography for 1574884--1574886.cif.'
_cod_database_code 1574886
_shelx_shelxl_version_number 2018/3
_shelx_space_group_comment
;
The symmetry employed for this shelxl refinement is uniquely defined
by the following loop, which should always be used as a source of
symmetry information in preference to the above space-group names.
They are only intended as comments.
;
_shelx_estimated_absorpt_t_min 0.478
_shelx_estimated_absorpt_t_max 0.537

loop_
_space_group_symop_operation_xyz
'x, y, z'
'-x+1/2, -y, z+1/2'
'-x, y+1/2, -z+1/2'
'x+1/2, -y+1/2, -z'

loop_
_atom_site_label
_atom_site_type_symbol
_atom_site_fract_x
_atom_site_fract_y
_atom_site_fract_z
_atom_site_U_iso_or_equiv
_atom_site_adp_type
_atom_site_occupancy
_atom_site_site_symmetry_order
_atom_site_calc_flag
_atom_site_refinement_flags_posn
_atom_site_refinement_flags_adp
_atom_site_refinement_flags_occupancy
_atom_site_disorder_assembly
_atom_site_disorder_group
C7 C 0.3378(15) 0.5096(5) 0.5745(3) 0.0235(14) Uani 1 1 d . . . . .
H7 H 0.162696 0.530455 0.558572 0.028 Uiso 1 1 calc R U . . .
C6 C 0.8005(16) 0.3307(5) 0.5284(4) 0.0286(17) Uani 1 1 d . . . . .
H6A H 0.928192 0.311252 0.564781 0.043 Uiso 1 1 calc R U . . .
H6B H 0.890409 0.354906 0.485538 0.043 Uiso 1 1 calc R U . . .
H6C H 0.693871 0.280109 0.513391 0.043 Uiso 1 1 calc R U . . .
C8 C 0.5073(14) 0.5875(4) 0.5970(3) 0.0239(16) Uani 1 1 d . . . . .
C5 C 0.5062(14) 0.3817(4) 0.6253(3) 0.0255(16) Uani 1 1 d . . . . .
C4 C 0.1305(16) 0.4433(6) 0.6924(4) 0.0351(19) Uani 1 1 d . . . . .
H4A H 0.210850 0.470437 0.735630 0.053 Uiso 1 1 calc R U . . .
H4B H 0.078505 0.382495 0.704009 0.053 Uiso 1 1 calc R U . . .
H4C H -0.022443 0.477735 0.678121 0.053 Uiso 1 1 calc R U . . .
C10 C 0.6415(16) 0.6917(5) 0.6908(4) 0.0297(18) Uani 1 1 d . . . . .
H10 H 0.617266 0.717206 0.737950 0.036 Uiso 1 1 calc R U . . .
C16 C 0.8884(14) 0.5963(5) 0.3500(4) 0.0293(16) Uani 1 1 d . . . . .
H16 H 0.985950 0.627706 0.314239 0.035 Uiso 1 1 calc R U . . .
C2 C 0.6041(15) 0.5038(4) 0.4565(3) 0.0222(16) Uani 1 1 d . . . . .
N2 N 0.3148(13) 0.4424(4) 0.6325(3) 0.0277(14) Uani 1 1 d . . . . .
C17 C 0.7700(17) 0.5170(5) 0.3320(4) 0.0285(17) Uani 1 1 d . . . . .
H17 H 0.787251 0.493233 0.284053 0.034 Uiso 1 1 calc R U . . .
C1 C 0.6267(15) 0.4729(4) 0.3843(4) 0.0239(16) Uani 1 1 d . . . . .
Br1 Br 0.44718(17) 0.36770(5) 0.35474(4) 0.0302(3) Uani 1 1 d . . . . .
O1 O 0.5558(12) 0.3216(3) 0.6688(2) 0.0320(12) Uani 1 1 d . . . . .
N1 N 0.6354(12) 0.3987(3) 0.5604(3) 0.0227(13) Uani 1 1 d . . . . .
C13 C 0.7004(14) 0.6206(4) 0.5500(3) 0.0240(15) Uani 1 1 d . . . . .
C3 C 0.4645(15) 0.4533(4) 0.5148(3) 0.0221(14) Uani 1 1 d . . . . .
H3 H 0.330159 0.414656 0.491561 0.026 Uiso 1 1 calc R U . . .
C9 C 0.4784(15) 0.6248(4) 0.6668(3) 0.0264(15) Uani 1 1 d . . . . .
H9 H 0.344718 0.603911 0.698165 0.032 Uiso 1 1 calc R U . . .
C11 C 0.8394(16) 0.7211(5) 0.6460(4) 0.0318(16) Uani 1 1 d . . . . .
H11 H 0.957244 0.764783 0.663123 0.038 Uiso 1 1 calc R U . . .
C12 C 0.8657(16) 0.6865(5) 0.5760(4) 0.0309(17) Uani 1 1 d . . . . .
H12 H 0.999278 0.708291 0.544973 0.037 Uiso 1 1 calc R U . . .
C15 C 0.8640(14) 0.6297(5) 0.4205(3) 0.0269(15) Uani 1 1 d . . . . .
H15 H 0.943239 0.684787 0.432072 0.032 Uiso 1 1 calc R U . . .
C14 C 0.7267(15) 0.5849(4) 0.4747(4) 0.0232(15) Uani 1 1 d . . . . .

loop_
_atom_site_aniso_label
_atom_site_aniso_U_11
_atom_site_aniso_U_22
_atom_site_aniso_U_33
_atom_site_aniso_U_23
_atom_site_aniso_U_13
_atom_site_aniso_U_12
C7 0.024(4) 0.033(3) 0.013(3) 0.001(3) -0.005(3) 0.002(3)
C6 0.038(5) 0.023(3) 0.024(3) -0.002(3) 0.003(3) -0.001(3)
C8 0.029(5) 0.024(3) 0.019(3) 0.001(2) -0.004(3) 0.003(3)
C5 0.034(4) 0.023(3) 0.020(3) -0.001(2) 0.002(3) -0.009(3)
C4 0.035(5) 0.047(4) 0.023(3) 0.001(3) 0.007(3) -0.005(4)
C10 0.040(5) 0.032(4) 0.017(3) -0.003(3) -0.005(3) 0.008(4)
C16 0.038(5) 0.030(3) 0.020(3) 0.003(3) 0.006(3) 0.001(3)
C2 0.031(5) 0.022(3) 0.015(3) 0.001(2) 0.000(3) -0.002(3)
N2 0.033(3) 0.032(3) 0.017(3) 0.004(2) 0.007(3) 0.000(3)
C17 0.041(5) 0.026(3) 0.018(3) -0.002(3) 0.006(3) 0.000(3)
C1 0.035(4) 0.018(3) 0.018(3) 0.000(2) 0.000(3) 0.007(3)
Br1 0.0446(5) 0.0266(3) 0.0192(3) -0.0025(3) -0.0004(3) -0.0049(4)
O1 0.042(3) 0.031(2) 0.023(2) 0.0085(19) -0.001(2) -0.007(3)
N1 0.033(3) 0.020(2) 0.015(2) 0.002(2) 0.000(2) 0.006(2)
C13 0.031(4) 0.024(3) 0.018(3) -0.001(3) -0.004(3) 0.004(3)
C3 0.026(4) 0.022(3) 0.018(3) 0.001(2) -0.003(3) -0.001(3)
C9 0.035(4) 0.027(3) 0.018(3) -0.001(2) -0.001(3) 0.004(4)
C11 0.041(4) 0.027(3) 0.028(3) -0.005(3) -0.006(4) 0.003(3)
C12 0.036(5) 0.026(3) 0.031(4) -0.002(3) 0.000(3) 0.002(3)
C15 0.036(4) 0.022(3) 0.022(3) 0.002(3) 0.001(3) -0.004(4)
C14 0.029(4) 0.021(3) 0.020(3) 0.001(3) 0.003(3) 0.001(3)

loop_
_atom_type_symbol
_atom_type_description
_atom_type_scat_dispersion_real
_atom_type_scat_dispersion_imag
_atom_type_scat_source
C C 0.0181 0.0091 'International Tables Vol C Tables 4.2.6.8 and 6.1.1.4'
H H 0.0000 0.0000 'International Tables Vol C Tables 4.2.6.8 and 6.1.1.4'
Br Br -0.6763 1.2805 'International Tables Vol C Tables 4.2.6.8 and 6.1.1.4'
N N 0.0311 0.0180 'International Tables Vol C Tables 4.2.6.8 and 6.1.1.4'
O O 0.0492 0.0322 'International Tables Vol C Tables 4.2.6.8 and 6.1.1.4'

loop_
_geom_angle_atom_site_label_1
_geom_angle_atom_site_label_2
_geom_angle_atom_site_label_3
_geom_angle
_geom_angle_site_symmetry_1
_geom_angle_site_symmetry_3
_geom_angle_publ_flag
N2 C7 C8 112.7(5) . . ?
N2 C7 C3 99.4(5) . . ?
C8 C7 C3 112.1(6) . . ?
C9 C8 C13 119.1(6) . . ?
C9 C8 C7 119.6(6) . . ?
C13 C8 C7 121.2(6) . . ?
O1 C5 N2 126.0(6) . . ?
O1 C5 N1 126.0(6) . . ?
N2 C5 N1 108.0(5) . . ?
C11 C10 C9 119.7(7) . . ?
C17 C16 C15 119.6(7) . . ?
C1 C2 C14 118.0(6) . . ?
C1 C2 C3 122.6(6) . . ?
C14 C2 C3 119.4(6) . . ?
C5 N2 C4 124.0(6) . . ?
C5 N2 C7 109.8(6) . . ?
C4 N2 C7 126.1(6) . . ?
C1 C17 C16 119.5(6) . . ?
C17 C1 C2 122.2(7) . . ?
C17 C1 Br1 117.8(5) . . ?
C2 C1 Br1 120.0(5) . . ?
C5 N1 C6 119.6(5) . . ?
C5 N1 C3 107.5(6) . . ?
C6 N1 C3 121.4(5) . . ?
C12 C13 C8 118.7(6) . . ?
C12 C13 C14 121.3(7) . . ?
C8 C13 C14 120.0(6) . . ?
N1 C3 C2 113.6(6) . . ?
N1 C3 C7 99.5(5) . . ?
C2 C3 C7 115.4(5) . . ?
C10 C9 C8 121.1(7) . . ?
C10 C11 C12 119.8(7) . . ?
C11 C12 C13 121.5(7) . . ?
C16 C15 C14 121.9(7) . . ?
C15 C14 C2 118.8(6) . . ?
C15 C14 C13 121.9(6) . . ?
C2 C14 C13 119.3(6) . . ?

loop_
_geom_bond_atom_site_label_1
_geom_bond_atom_site_label_2
_geom_bond_distance
_geom_bond_site_symmetry_2
_geom_bond_publ_flag
C7 N2 1.470(8) . ?
C7 C8 1.522(9) . ?
C7 C3 1.528(9) . ?
C6 N1 1.456(9) . ?
C8 C9 1.400(8) . ?
C8 C13 1.406(10) . ?
C5 O1 1.232(8) . ?
C5 N2 1.353(9) . ?
C5 N1 1.383(8) . ?
C4 N2 1.448(9) . ?
C10 C11 1.382(12) . ?
C10 C9 1.385(10) . ?
C16 C17 1.383(10) . ?
C16 C15 1.386(9) . ?
C2 C1 1.403(8) . ?
C2 C14 1.417(9) . ?
C2 C3 1.494(9) . ?
C17 C1 1.378(10) . ?
C1 Br1 1.915(7) . ?
N1 C3 1.465(8) . ?
C13 C12 1.393(10) . ?
C13 C14 1.482(9) . ?
C11 C12 1.386(10) . ?
C15 C14 1.392(9) . ?

loop_
_geom_torsion_atom_site_label_1
_geom_torsion_atom_site_label_2
_geom_torsion_atom_site_label_3
_geom_torsion_atom_site_label_4
_geom_torsion
_geom_torsion_site_symmetry_1
_geom_torsion_site_symmetry_2
_geom_torsion_site_symmetry_3
_geom_torsion_site_symmetry_4
_geom_torsion_publ_flag
N2 C7 C8 C9 -44.1(9) . . . . ?
C3 C7 C8 C9 -155.2(6) . . . . ?
N2 C7 C8 C13 133.3(7) . . . . ?
C3 C7 C8 C13 22.1(9) . . . . ?
O1 C5 N2 C4 -2.5(11) . . . . ?
N1 C5 N2 C4 177.2(6) . . . . ?
O1 C5 N2 C7 172.9(7) . . . . ?
N1 C5 N2 C7 -7.4(7) . . . . ?
C8 C7 N2 C5 -90.0(7) . . . . ?
C3 C7 N2 C5 28.9(7) . . . . ?
C8 C7 N2 C4 85.3(9) . . . . ?
C3 C7 N2 C4 -155.8(7) . . . . ?
C15 C16 C17 C1 0.8(12) . . . . ?
C16 C17 C1 C2 -2.5(11) . . . . ?
C16 C17 C1 Br1 175.8(6) . . . . ?
C14 C2 C1 C17 2.2(11) . . . . ?
C3 C2 C1 C17 -175.7(7) . . . . ?
C14 C2 C1 Br1 -176.0(5) . . . . ?
C3 C2 C1 Br1 6.1(10) . . . . ?
O1 C5 N1 C6 16.8(10) . . . . ?
N2 C5 N1 C6 -162.9(6) . . . . ?
O1 C5 N1 C3 160.6(7) . . . . ?
N2 C5 N1 C3 -19.1(7) . . . . ?
C9 C8 C13 C12 3.3(10) . . . . ?
C7 C8 C13 C12 -174.1(6) . . . . ?
C9 C8 C13 C14 -177.2(6) . . . . ?
C7 C8 C13 C14 5.4(10) . . . . ?
C5 N1 C3 C2 159.1(5) . . . . ?
C6 N1 C3 C2 -57.9(8) . . . . ?
C5 N1 C3 C7 35.8(6) . . . . ?
C6 N1 C3 C7 178.8(6) . . . . ?
C1 C2 C3 N1 95.9(8) . . . . ?
C14 C2 C3 N1 -81.9(8) . . . . ?
C1 C2 C3 C7 -150.0(7) . . . . ?
C14 C2 C3 C7 32.2(10) . . . . ?
N2 C7 C3 N1 -37.3(6) . . . . ?
C8 C7 C3 N1 82.0(6) . . . . ?
N2 C7 C3 C2 -159.2(6) . . . . ?
C8 C7 C3 C2 -39.9(8) . . . . ?
C11 C10 C9 C8 -1.3(10) . . . . ?
C13 C8 C9 C10 -1.9(10) . . . . ?
C7 C8 C9 C10 175.5(6) . . . . ?
C9 C10 C11 C12 3.2(11) . . . . ?
C10 C11 C12 C13 -1.8(11) . . . . ?
C8 C13 C12 C11 -1.5(11) . . . . ?
C14 C13 C12 C11 179.0(7) . . . . ?
C17 C16 C15 C14 1.2(12) . . . . ?
C16 C15 C14 C2 -1.4(11) . . . . ?
C16 C15 C14 C13 -180.0(7) . . . . ?
C1 C2 C14 C15 -0.2(10) . . . . ?
C3 C2 C14 C15 177.7(7) . . . . ?
C1 C2 C14 C13 178.3(7) . . . . ?
C3 C2 C14 C13 -3.7(11) . . . . ?
C12 C13 C14 C15 -17.8(11) . . . . ?
C8 C13 C14 C15 162.8(7) . . . . ?
C12 C13 C14 C2 163.7(7) . . . . ?
C8 C13 C14 C2 -15.8(10) . . . . ?
